data_7132962
loop_
_publ_author_name
'Su, Yangzhe'
'Wang, Min'
'Xu, Jianping'
'Chen, Weinan'
'Zhou, Gang'

_publ_section_title
;
 C-H arylation of thiopyran derivatives with aryl halides.
;
_journal_issue 39
_journal_name_full 'Chemical communications (Cambridge, England)'
_journal_page_first 5193
_journal_page_last 5196
_journal_paper_doi 10.1039/d4cc00719k
_journal_volume 60
_journal_year 2024
_chemical_formula_moiety 'C30 H22 S'
_chemical_formula_sum 'C30 H22 S'
_chemical_formula_weight 414.53
_space_group_crystal_system monoclinic
_space_group_IT_number 14
_space_group_name_Hall '-P 2ybc'
_space_group_name_H-M_alt 'P 1 21/c 1'
_atom_sites_solution_hydrogens geom
_atom_sites_solution_primary dual
_audit_creation_date 2023-08-01
_audit_creation_method
;
Olex2 1.3
(compiled 2020.11.12 svn.r5f609507 for OlexSys, GUI svn.r6272)
;
_audit_update_record
;
2023-11-27 deposited with the CCDC.	2024-04-15 downloaded from the CCDC.
;
_cell_angle_alpha 90
_cell_angle_beta 92.323(2)
_cell_angle_gamma 90
_cell_formula_units_Z 12
_cell_length_a 14.9168(3)
_cell_length_b 5.12150(10)
_cell_length_c 80.8465(18)
_cell_measurement_reflns_used 9188
_cell_measurement_temperature 100.00(10)
_cell_measurement_theta_max 69.4570
_cell_measurement_theta_min 3.6110
_cell_volume 6171.3(2)
_computing_cell_refinement 'CrysAlisPro 1.171.42.92a (Rigaku OD, 2023)'
_computing_data_collection 'CrysAlisPro 1.171.42.92a (Rigaku OD, 2023)'
_computing_data_reduction 'CrysAlisPro 1.171.42.92a (Rigaku OD, 2023)'
_computing_molecular_graphics 'Olex2 1.3 (Dolomanov et al., 2009)'
_computing_publication_material 'Olex2 1.3 (Dolomanov et al., 2009)'
_computing_structure_refinement 'SHELXL 2018/3 (Sheldrick, 2015)'
_computing_structure_solution 'SHELXT 2014/5 (Sheldrick, 2014)'
_diffrn_ambient_environment N~2~
_diffrn_ambient_temperature 100.00(10)
_diffrn_detector 'Hybrid Pixel Array Detector'
_diffrn_detector_area_resol_mean 5.8140
_diffrn_measured_fraction_theta_full 0.991
_diffrn_measured_fraction_theta_max 0.991
_diffrn_measurement_details
;
List of Runs (angles in degrees, time in seconds):

  # Type    Start    End  Width  t~exp~   \w     \q     \k     \f   Frames
#--------------------------------------------------------------------------
  1  \w    -85.00  20.26   0.38    1.50    --    0.00 -57.00 -30.00  277
  2  \w     54.00 144.82   0.38    6.00    --   87.20  30.00 -60.00  239
  3  \w     73.00 124.30   0.38    6.00    --   87.20  45.00   0.00  135
  4  \w    129.00 176.50   0.38    6.00    --   87.20  45.00   0.00  125
  5  \w     24.00 109.12   0.38    6.00    --   87.20 -82.00  90.00  224
  6  \w      6.00  32.22   0.38    6.00    --   87.20 -77.00-180.00   69
  7  \w     59.00 111.82   0.38    6.00    --   87.20 -77.00-180.00  139
  8  \w      1.00  90.30   0.38    6.00    --   87.20 -61.00  90.00  235
;
_diffrn_measurement_device 'four-circle diffractometer'
_diffrn_measurement_device_type 'XtaLAB AFC12 (RINC): Kappa single'
_diffrn_measurement_method '\w scans'
_diffrn_orient_matrix_type 'CrysAlisPro convention (1999,Acta A55,543-557)'
_diffrn_orient_matrix_UB_11 -0.0760338000
_diffrn_orient_matrix_UB_12 0.0514969000
_diffrn_orient_matrix_UB_13 -0.0130590000
_diffrn_orient_matrix_UB_21 -0.0528774000
_diffrn_orient_matrix_UB_22 0.1485721000
_diffrn_orient_matrix_UB_23 0.0129965000
_diffrn_orient_matrix_UB_31 0.0459610000
_diffrn_orient_matrix_UB_32 0.2563767000
_diffrn_orient_matrix_UB_33 -0.0049187000
_diffrn_radiation_monochromator mirror
_diffrn_radiation_probe x-ray
_diffrn_radiation_type 'Cu K\a'
_diffrn_radiation_wavelength 1.54184
_diffrn_reflns_av_R_equivalents 0.0568
_diffrn_reflns_av_unetI/netI 0.0828
_diffrn_reflns_Laue_measured_fraction_full 0.991
_diffrn_reflns_Laue_measured_fraction_max 0.991
_diffrn_reflns_limit_h_max 17
_diffrn_reflns_limit_h_min -17
_diffrn_reflns_limit_k_max 5
_diffrn_reflns_limit_k_min -3
_diffrn_reflns_limit_l_max 94
_diffrn_reflns_limit_l_min -68
_diffrn_reflns_number 22991
_diffrn_reflns_point_group_measured_fraction_full 0.991
_diffrn_reflns_point_group_measured_fraction_max 0.991
_diffrn_reflns_theta_full 63.994
_diffrn_reflns_theta_max 63.994
_diffrn_reflns_theta_min 3.202
_diffrn_source 'Rotating-anode X-ray tube (dual wavelength)'
_diffrn_source_type 'Rigaku (Cu) X-ray DW Source'
_exptl_absorpt_coefficient_mu 1.494
_exptl_absorpt_correction_T_max 1.00000
_exptl_absorpt_correction_T_min 0.76922
_exptl_absorpt_correction_type multi-scan
_exptl_absorpt_process_details
;
CrysAlisPro 1.171.42.92a (Rigaku Oxford Diffraction, 2023)
Empirical absorption correction using spherical harmonics,
implemented in SCALE3 ABSPACK scaling algorithm.
;
_exptl_crystal_colour 'metallic dark black'
_exptl_crystal_density_diffrn 1.338
_exptl_crystal_description needle
_exptl_crystal_F_000 2616
_exptl_crystal_size_max 0.25
_exptl_crystal_size_mid 0.04
_exptl_crystal_size_min 0.01
_refine_diff_density_max 0.550
_refine_diff_density_min -0.447
_refine_diff_density_rms 0.071
_refine_ls_extinction_method none
_refine_ls_goodness_of_fit_ref 1.136
_refine_ls_hydrogen_treatment constr
_refine_ls_matrix_type full
_refine_ls_number_parameters 841
_refine_ls_number_reflns 10092
_refine_ls_number_restraints 0
_refine_ls_restrained_S_all 1.136
_refine_ls_R_factor_all 0.1025
_refine_ls_R_factor_gt 0.0778
_refine_ls_shift/su_max 0.001
_refine_ls_shift/su_mean 0.000
_refine_ls_structure_factor_coef Fsqd
_refine_ls_weighting_details 'w=1/[\s^2^(Fo^2^)+(0.0310P)^2^+17.2376P] where P=(Fo^2^+2Fc^2^)/3'
_refine_ls_weighting_scheme calc
_refine_ls_wR_factor_gt 0.1630
_refine_ls_wR_factor_ref 0.1717
_reflns_Friedel_coverage 0.000
_reflns_number_gt 7600
_reflns_number_total 10092
_reflns_threshold_expression 'I > 2\s(I)'
_cod_data_source_file d4cc00719k2.cif
_cod_data_source_block 230722ck1
_cod_depositor_comments 'Adding full bibliography for 7132961--7132963.cif.'
_cod_database_code 7132962
_shelx_shelxl_version_number 2018/3
_chemical_oxdiff_formula 'C H O N S'
_chemical_oxdiff_usercomment 'HYL ORGANIC'
_shelx_space_group_comment
;
The symmetry employed for this shelxl refinement is uniquely defined
by the following loop, which should always be used as a source of
symmetry information in preference to the above space-group names.
They are only intended as comments.
;
_reflns_odcompleteness_completeness 99.13
_reflns_odcompleteness_iscentric 1
_reflns_odcompleteness_theta 64.99
_olex2_refinement_description
;
1. Fixed Uiso
 At 1.2 times of:
  All C(H) groups, All C(H,H) groups
 At 1.5 times of:
  All C(H,H,H) groups
2.a Secondary CH2 refined with riding coordinates:
 C01B(H01A,H01B), C01E(H01C,H01E), C01K(H01G,H01H), C023(H02N,H02O), C026(H02A,
 H02B), C02C(H02E,H02F), C02E(H02Q,H02R), C02G(H02G,H02H), C02J(H02T,H02U)
2.b Aromatic/amide H refined with riding coordinates:
 C007(H007), C00M(H00M), C00R(H00R), C00V(H00V), C00Y(H00Y), C010(H010),
 C011(H011), C017(H017), C019(H019), C01C(H01O), C01D(H01D), C01F(H01F),
 C01I(H01I), C01J(H01J), C01N(H01N), C01O(H01R), C01P(H01P), C01Q(H01Q),
 C01S(H01S), C01U(H01U), C01V(H01V), C01W(H01W), C01X(H01X), C01Y(H01Y),
 C01Z(H01Z), C020(H020), C021(H021), C022(H022), C024(H024), C025(H025),
 C027(H027), C028(H028), C029(H029), C02A(H02C), C02B(H02D), C02D(H02P),
 C02F(H02S), C02H(H02I), C02I(H02J)
2.c Idealised Me refined as rotating group:
 C01R(H01K,H01L,H01M), C02K(H02K,H02L,H02M), C02L(H02V,H02W,H02X)
;
_olex2_submission_special_instructions 'No special instructions were received'
_oxdiff_exptl_absorpt_empirical_details
;
Empirical correction (ABSPACK) includes:
- Absorption correction using spherical harmonics
- Frame scaling
;
_oxdiff_exptl_absorpt_empirical_full_max 1.274
_oxdiff_exptl_absorpt_empirical_full_min 0.651

loop_
_space_group_symop_operation_xyz
'x, y, z'
'-x, y+1/2, -z+1/2'
'-x, -y, -z'
'x, -y-1/2, z-1/2'

loop_
_atom_site_label
_atom_site_type_symbol
_atom_site_fract_x
_atom_site_fract_y
_atom_site_fract_z
_atom_site_U_iso_or_equiv
_atom_site_adp_type
_atom_site_occupancy
_atom_site_site_symmetry_order
_atom_site_calc_flag
_atom_site_refinement_flags_posn
_atom_site_refinement_flags_adp
_atom_site_refinement_flags_occupancy
_atom_site_disorder_assembly
_atom_site_disorder_group
S001 S 0.05450(7) 0.6017(2) 0.41199(2) 0.0225(3) Uani 1 1 d . . . . .
S002 S 0.70647(7) 0.4839(2) 0.43864(2) 0.0229(3) Uani 1 1 d . . . . .
S003 S 0.28950(7) 0.5871(2) 0.23559(2) 0.0264(3) Uani 1 1 d . . . . .
C004 C 0.5202(2) -0.0569(8) 0.42928(5) 0.0200(9) Uani 1 1 d . . . . .
C005 C 0.5774(2) 0.1495(8) 0.42369(5) 0.0192(9) Uani 1 1 d . . . . .
C006 C 0.7019(2) 0.5731(8) 0.41827(5) 0.0203(9) Uani 1 1 d . . . . .
C007 C 0.4615(3) -0.2220(9) 0.41973(5) 0.0233(10) Uani 1 1 d . . . . .
H007 H 0.455033 -0.202171 0.408060 0.028 Uiso 1 1 calc R U . . .
C008 C 0.4205(3) -0.4368(8) 0.44511(5) 0.0214(9) Uani 1 1 d . . . . .
C009 C 0.7561(3) 0.7800(9) 0.41124(5) 0.0225(10) Uani 1 1 d . . . . .
C00A C 0.1443(3) 0.5560(9) 0.39910(5) 0.0227(10) Uani 1 1 d . . . . .
C00B C 0.0649(3) 0.8390(9) 0.21249(5) 0.0225(10) Uani 1 1 d . . . . .
C00C C 0.1432(3) 0.0355(9) 0.44250(5) 0.0202(9) Uani 1 1 d . . . . .
C00D C 0.0222(3) 0.3265(9) 0.44136(5) 0.0213(9) Uani 1 1 d . . . . .
C00E C 0.0648(3) 0.1210(9) 0.45031(5) 0.0212(9) Uani 1 1 d . . . . .
C00F C 0.1492(3) 0.1992(9) 0.42752(5) 0.0221(10) Uani 1 1 d . . . . .
C00G C 0.0771(3) 0.3715(9) 0.42693(5) 0.0206(9) Uani 1 1 d . . . . .
C00H C 0.6253(3) 0.2417(9) 0.43889(5) 0.0209(9) Uani 1 1 d . . . . .
C00I C 0.6599(3) 0.6113(9) 0.39055(5) 0.0211(9) Uani 1 1 d . . . . .
C00J C 0.7604(3) 0.9789(9) 0.38328(5) 0.0226(10) Uani 1 1 d . . . . .
C00K C 0.4777(3) -0.2692(9) 0.45509(5) 0.0233(10) Uani 1 1 d . . . . .
C00L C 0.1451(3) 0.9422(9) 0.23684(5) 0.0229(10) Uani 1 1 d . . . . .
C00M C 0.5871(3) 0.2518(9) 0.40839(5) 0.0207(9) Uani 1 1 d . . . . .
H00M H 0.554095 0.178896 0.399207 0.025 Uiso 1 1 calc R U . . .
C00N C 0.2425(3) 0.5857(9) 0.37834(5) 0.0218(9) Uani 1 1 d . . . . .
C00O C 0.5976(3) 0.1081(9) 0.45242(5) 0.0223(9) Uani 1 1 d . . . . .
C00P C 0.6454(3) 0.4655(9) 0.40580(5) 0.0211(9) Uani 1 1 d . . . . .
C00Q C 0.2924(3) 0.6459(9) 0.36396(5) 0.0222(10) Uani 1 1 d . . . . .
C00R C 0.3712(3) -0.6322(9) 0.45308(6) 0.0254(10) Uani 1 1 d . . . . .
H00R H 0.335552 -0.749642 0.446522 0.030 Uiso 1 1 calc R U . . .
C00S C 0.1433(3) 0.6644(9) 0.21371(5) 0.0250(10) Uani 1 1 d . . . . .
C00T C 0.5296(2) -0.0782(9) 0.44653(5) 0.0203(9) Uani 1 1 d . . . . .
C00U C 0.3025(3) 1.0659(9) 0.27453(5) 0.0243(10) Uani 1 1 d . . . . .
C00V C 0.8563(3) 1.1356(9) 0.40598(6) 0.0265(10) Uani 1 1 d . . . . .
H00V H 0.901367 1.253584 0.409951 0.032 Uiso 1 1 calc R U . . .
C00W C 0.2732(3) 0.3801(9) 0.38878(5) 0.0233(10) Uani 1 1 d . . . . .
C00X C 0.7286(3) 0.7957(9) 0.39434(5) 0.0206(9) Uani 1 1 d . . . . .
C00Y C 0.3730(3) -0.6574(9) 0.46986(6) 0.0256(10) Uani 1 1 d . . . . .
H00Y H 0.339208 -0.791123 0.474852 0.031 Uiso 1 1 calc R U . . .
C00Z C -0.0700(3) 1.0684(9) 0.20223(5) 0.0241(10) Uani 1 1 d . . . . .
C010 C 0.1924(3) -0.1610(9) 0.44978(5) 0.0236(10) Uani 1 1 d . . . . .
H010 H 0.244888 -0.224586 0.444843 0.028 Uiso 1 1 calc R U . . .
C011 C 0.8288(3) 1.1494(9) 0.38972(6) 0.0259(10) Uani 1 1 d . . . . .
H011 H 0.855350 1.273061 0.382655 0.031 Uiso 1 1 calc R U . . .
C012 C 0.4454(3) 0.9581(9) 0.28996(5) 0.0266(10) Uani 1 1 d . . . . .
C013 C 0.0354(3) 0.0173(9) 0.46512(5) 0.0248(10) Uani 1 1 d . . . . .
C014 C 0.3823(3) 0.9204(9) 0.27695(5) 0.0235(10) Uani 1 1 d . . . . .
C015 C 0.2129(3) 0.3550(9) 0.40226(5) 0.0207(9) Uani 1 1 d . . . . .
C016 C 0.3909(3) 0.7300(10) 0.26444(5) 0.0266(10) Uani 1 1 d . . . . .
C017 C -0.1495(3) 0.9405(9) 0.17667(6) 0.0284(11) Uani 1 1 d . . . . .
H017 H -0.196880 0.966900 0.168630 0.034 Uiso 1 1 calc R U . . .
C018 C 0.3699(3) 0.4880(9) 0.36090(5) 0.0240(10) Uani 1 1 d . . . . .
C019 C 0.3497(3) 0.2306(9) 0.38565(5) 0.0230(10) Uani 1 1 d . . . . .
H019 H 0.368805 0.095480 0.393035 0.028 Uiso 1 1 calc R U . . .
C01A C -0.0068(3) 0.8626(9) 0.20016(5) 0.0226(10) Uani 1 1 d . . . . .
C01B C 0.7420(3) -0.0270(9) 0.49285(5) 0.0245(10) Uani 1 1 d . . . . .
H01A H 0.781251 0.128838 0.492640 0.029 Uiso 1 1 calc R U . . .
H01B H 0.693794 0.009073 0.500590 0.029 Uiso 1 1 calc R U . . .
C01C C 0.4254(3) 1.1609(10) 0.30131(6) 0.0289(11) Uani 1 1 d . . . . .
H01O H 0.466002 1.198106 0.310358 0.035 Uiso 1 1 calc R U . . .
C01D C 0.4148(3) -0.4089(9) 0.42766(5) 0.0255(10) Uani 1 1 d . . . . .
H01D H 0.377242 -0.524225 0.421314 0.031 Uiso 1 1 calc R U . . .
C01E C 0.6377(3) 0.1498(9) 0.46967(5) 0.0225(10) Uani 1 1 d . . . . .
H01C H 0.588487 0.166849 0.477454 0.027 Uiso 1 1 calc R U . . .
H01E H 0.671746 0.315777 0.469915 0.027 Uiso 1 1 calc R U . . .
C01F C 0.2152(3) 0.1879(9) 0.41526(5) 0.0222(10) Uani 1 1 d . . . . .
H01F H 0.261625 0.061020 0.416226 0.027 Uiso 1 1 calc R U . . .
C01G C 0.2578(3) 0.9648(9) 0.25923(5) 0.0237(10) Uani 1 1 d . . . . .
C01H C 0.0668(3) 1.0049(10) 0.22636(5) 0.0266(10) Uani 1 1 d . . . . .
C01I C 0.4760(3) -0.2984(9) 0.47247(5) 0.0244(10) Uani 1 1 d . . . . .
H01I H 0.511320 -0.184629 0.479345 0.029 Uiso 1 1 calc R U . . .
C01J C 0.4249(3) -0.4857(10) 0.47971(6) 0.0278(11) Uani 1 1 d . . . . .
H01J H 0.424788 -0.498981 0.491433 0.033 Uiso 1 1 calc R U . . .
C01K C 0.7002(3) -0.0717(9) 0.47559(5) 0.0241(10) Uani 1 1 d . . . . .
H01G H 0.665819 -0.237039 0.475554 0.029 Uiso 1 1 calc R U . . .
H01H H 0.748705 -0.091063 0.467675 0.029 Uiso 1 1 calc R U . . .
C01L C 0.1607(3) 0.6950(9) 0.38499(5) 0.0233(10) Uani 1 1 d . . . . .
C01M C 0.3102(3) 0.7641(9) 0.25333(5) 0.0245(10) Uani 1 1 d . . . . .
C01N C 0.1639(3) -0.2681(10) 0.46482(5) 0.0275(11) Uani 1 1 d . . . . .
H01N H 0.199028 -0.402129 0.469978 0.033 Uiso 1 1 calc R U . . .
C01O C 0.3474(3) 1.3032(10) 0.29919(6) 0.0291(11) Uani 1 1 d . . . . .
H01R H 0.335248 1.436236 0.306973 0.035 Uiso 1 1 calc R U . . .
C01P C -0.0556(3) 0.4311(10) 0.44726(5) 0.0268(10) Uani 1 1 d . . . . .
H01P H -0.086870 0.566975 0.441473 0.032 Uiso 1 1 calc R U . . .
C01Q C 0.2713(3) 0.8493(9) 0.35265(5) 0.0255(10) Uani 1 1 d . . . . .
H01Q H 0.221166 0.958277 0.354542 0.031 Uiso 1 1 calc R U . . .
C01R C 0.7967(3) -0.2582(9) 0.49921(5) 0.0262(10) Uani 1 1 d . . . . .
H01K H 0.844917 -0.294035 0.491657 0.039 Uiso 1 1 calc R U . . .
H01L H 0.757747 -0.411800 0.499832 0.039 Uiso 1 1 calc R U . . .
H01M H 0.822612 -0.218358 0.510250 0.039 Uiso 1 1 calc R U . . .
C01S C 0.1762(3) 1.0534(9) 0.25115(5) 0.0242(10) Uani 1 1 d . . . . .
H01S H 0.143530 1.191960 0.255883 0.029 Uiso 1 1 calc R U . . .
C01T C 0.1893(3) 0.7309(9) 0.22813(5) 0.0236(10) Uani 1 1 d . . . . .
C01U C 0.0015(3) 1.2010(9) 0.22842(5) 0.0259(10) Uani 1 1 d . . . . .
H01U H 0.003518 1.307969 0.238031 0.031 Uiso 1 1 calc R U . . .
C01V C 0.8213(3) 0.9547(9) 0.41726(6) 0.0245(10) Uani 1 1 d . . . . .
H01V H 0.841449 0.952426 0.428558 0.029 Uiso 1 1 calc R U . . .
C01W C 0.0876(3) -0.1871(9) 0.47232(5) 0.0264(10) Uani 1 1 d . . . . .
H01W H 0.070087 -0.267734 0.482262 0.032 Uiso 1 1 calc R U . . .
C01X C 0.6217(3) 0.6135(10) 0.37484(5) 0.0276(10) Uani 1 1 d . . . . .
H01X H 0.575623 0.492914 0.371737 0.033 Uiso 1 1 calc R U . . .
C01Y C 0.3961(3) 0.2825(10) 0.37186(5) 0.0266(10) Uani 1 1 d . . . . .
H01Y H 0.446905 0.179201 0.369515 0.032 Uiso 1 1 calc R U . . .
C01Z C -0.0193(3) 0.6968(10) 0.18629(5) 0.0277(11) Uani 1 1 d . . . . .
H01Z H 0.021308 0.556656 0.184781 0.033 Uiso 1 1 calc R U . . .
C020 C 0.2839(3) 1.2585(10) 0.28570(5) 0.0291(11) Uani 1 1 d . . . . .
H020 H 0.230508 1.359095 0.284532 0.035 Uiso 1 1 calc R U . . .
C021 C 0.6525(3) 0.8007(9) 0.36319(6) 0.0282(11) Uani 1 1 d . . . . .
H021 H 0.625182 0.803589 0.352366 0.034 Uiso 1 1 calc R U . . .
C022 C 0.5220(3) 0.7918(10) 0.28999(6) 0.0302(11) Uani 1 1 d . . . . .
H022 H 0.567755 0.808960 0.298440 0.036 Uiso 1 1 calc R U . . .
C023 C 0.2932(3) 0.7709(10) 0.18997(5) 0.0290(11) Uani 1 1 d . . . . .
H02N H 0.338447 0.681984 0.197275 0.035 Uiso 1 1 calc R U . . .
H02O H 0.270504 0.923607 0.196039 0.035 Uiso 1 1 calc R U . . .
C024 C -0.0445(3) 0.1323(10) 0.47102(5) 0.0271(10) Uani 1 1 d . . . . .
H024 H -0.068140 0.072539 0.481071 0.032 Uiso 1 1 calc R U . . .
C025 C -0.1402(3) 1.1041(10) 0.18999(5) 0.0279(10) Uani 1 1 d . . . . .
H025 H -0.181267 1.244039 0.191103 0.034 Uiso 1 1 calc R U . . .
C026 C 0.1015(3) 0.9112(9) 0.37809(5) 0.0250(10) Uani 1 1 d . . . . .
H02A H 0.139938 1.058663 0.374864 0.030 Uiso 1 1 calc R U . . .
H02B H 0.062928 0.974071 0.386950 0.030 Uiso 1 1 calc R U . . .
C027 C -0.0645(3) 1.2346(10) 0.21640(5) 0.0279(11) Uani 1 1 d . . . . .
H027 H -0.107253 1.370281 0.217481 0.034 Uiso 1 1 calc R U . . .
C028 C 0.4645(3) 0.5714(10) 0.26480(6) 0.0312(11) Uani 1 1 d . . . . .
H028 H 0.471747 0.441601 0.256563 0.037 Uiso 1 1 calc R U . . .
C029 C 0.7195(3) 0.9756(9) 0.36699(5) 0.0275(10) Uani 1 1 d . . . . .
H029 H 0.738810 1.094366 0.358842 0.033 Uiso 1 1 calc R U . . .
C02A C 0.4179(3) 0.5386(10) 0.34654(5) 0.0294(11) Uani 1 1 d . . . . .
H02C H 0.467732 0.430909 0.344223 0.035 Uiso 1 1 calc R U . . .
C02B C 0.3212(3) 0.8944(10) 0.33894(5) 0.0299(11) Uani 1 1 d . . . . .
H02D H 0.305289 1.032769 0.331569 0.036 Uiso 1 1 calc R U . . .
C02C C 0.0410(3) 0.8312(9) 0.36299(5) 0.0266(10) Uani 1 1 d . . . . .
H02E H 0.010168 0.988917 0.358529 0.032 Uiso 1 1 calc R U . . .
H02F H 0.079402 0.762962 0.354278 0.032 Uiso 1 1 calc R U . . .
C02D C -0.0893(3) 0.7348(10) 0.17491(6) 0.0307(11) Uani 1 1 d . . . . .
H02P H -0.096714 0.619518 0.165751 0.037 Uiso 1 1 calc R U . . .
C02E C 0.2157(3) 0.5840(10) 0.18610(5) 0.0281(10) Uani 1 1 d . . . . .
H02Q H 0.237369 0.440124 0.179118 0.034 Uiso 1 1 calc R U . . .
H02R H 0.168253 0.678284 0.179600 0.034 Uiso 1 1 calc R U . . .
C02F C 0.5299(3) 0.6064(10) 0.27781(6) 0.0323(11) Uani 1 1 d . . . . .
H02S H 0.581370 0.497089 0.278143 0.039 Uiso 1 1 calc R U . . .
C02G C -0.0291(3) 0.6272(10) 0.36666(5) 0.0281(11) Uani 1 1 d . . . . .
H02G H -0.066299 0.690881 0.375701 0.034 Uiso 1 1 calc R U . . .
H02H H 0.001241 0.465098 0.370509 0.034 Uiso 1 1 calc R U . . .
C02H C 0.3952(3) 0.7369(10) 0.33587(5) 0.0303(11) Uani 1 1 d . . . . .
H02I H 0.429587 0.767546 0.326424 0.036 Uiso 1 1 calc R U . . .
C02I C -0.0874(3) 0.3294(10) 0.46222(5) 0.0296(11) Uani 1 1 d . . . . .
H02J H -0.140853 0.400393 0.466384 0.035 Uiso 1 1 calc R U . . .
C02J C 0.1744(3) 0.4660(9) 0.20162(5) 0.0283(11) Uani 1 1 d . . . . .
H02T H 0.122870 0.354856 0.198084 0.034 Uiso 1 1 calc R U . . .
H02U H 0.219677 0.352277 0.207302 0.034 Uiso 1 1 calc R U . . .
C02K C -0.0902(3) 0.5656(11) 0.35139(6) 0.0380(13) Uani 1 1 d . . . . .
H02K H -0.054032 0.495184 0.342580 0.057 Uiso 1 1 calc R U . . .
H02L H -0.120216 0.725847 0.347511 0.057 Uiso 1 1 calc R U . . .
H02M H -0.135376 0.436614 0.354348 0.057 Uiso 1 1 calc R U . . .
C02L C 0.3380(3) 0.8659(11) 0.17440(6) 0.0362(12) Uani 1 1 d . . . . .
H02V H 0.293980 0.958770 0.167266 0.054 Uiso 1 1 calc R U . . .
H02W H 0.361369 0.715712 0.168411 0.054 Uiso 1 1 calc R U . . .
H02X H 0.387557 0.983927 0.177541 0.054 Uiso 1 1 calc R U . . .

loop_
_atom_site_aniso_label
_atom_site_aniso_U_11
_atom_site_aniso_U_22
_atom_site_aniso_U_33
_atom_site_aniso_U_23
_atom_site_aniso_U_13
_atom_site_aniso_U_12
S001 0.0160(5) 0.0233(6) 0.0283(6) 0.0038(5) 0.0012(4) -0.0002(5)
S002 0.0179(5) 0.0241(6) 0.0266(6) 0.0004(5) 0.0004(4) -0.0032(5)
S003 0.0234(5) 0.0263(6) 0.0298(6) -0.0028(5) 0.0030(4) 0.0035(5)
C004 0.0101(19) 0.017(2) 0.033(2) 0.0003(19) 0.0018(16) 0.0000(17)
C005 0.0115(19) 0.017(2) 0.029(2) -0.0019(19) 0.0003(16) 0.0028(17)
C006 0.0106(19) 0.017(2) 0.034(2) -0.0035(19) 0.0024(16) -0.0018(17)
C007 0.016(2) 0.027(3) 0.027(2) 0.003(2) -0.0008(17) 0.0029(19)
C008 0.014(2) 0.017(2) 0.034(3) -0.0003(19) 0.0035(17) 0.0060(18)
C009 0.018(2) 0.020(2) 0.029(2) 0.0009(19) 0.0038(17) 0.0049(19)
C00A 0.019(2) 0.026(3) 0.024(2) -0.0008(19) 0.0001(17) -0.0051(19)
C00B 0.019(2) 0.021(3) 0.028(2) 0.0027(19) 0.0057(17) 0.0020(18)
C00C 0.015(2) 0.018(2) 0.028(2) 0.0011(19) -0.0025(16) -0.0035(18)
C00D 0.017(2) 0.021(2) 0.026(2) 0.0011(19) 0.0002(17) -0.0003(18)
C00E 0.015(2) 0.022(2) 0.026(2) -0.0011(19) -0.0010(16) -0.0048(18)
C00F 0.017(2) 0.025(3) 0.024(2) 0.0021(19) 0.0024(17) -0.0057(19)
C00G 0.018(2) 0.020(2) 0.024(2) 0.0034(18) -0.0023(16) -0.0075(18)
C00H 0.0133(19) 0.020(2) 0.029(2) 0.0018(19) 0.0010(17) 0.0074(18)
C00I 0.015(2) 0.022(2) 0.027(2) -0.0015(19) 0.0056(16) 0.0020(18)
C00J 0.018(2) 0.020(2) 0.030(2) 0.0001(19) 0.0063(17) -0.0037(18)
C00K 0.015(2) 0.024(3) 0.031(3) 0.001(2) 0.0027(17) 0.0052(19)
C00L 0.019(2) 0.024(3) 0.026(2) 0.001(2) 0.0055(17) -0.0005(19)
C00M 0.014(2) 0.021(2) 0.027(2) -0.0034(19) 0.0001(16) 0.0061(18)
C00N 0.018(2) 0.025(3) 0.022(2) 0.0004(19) -0.0019(16) -0.0059(19)
C00O 0.019(2) 0.023(2) 0.025(2) 0.0001(19) 0.0026(17) 0.0068(19)
C00P 0.0128(19) 0.022(3) 0.028(2) -0.0023(19) 0.0016(16) 0.0002(18)
C00Q 0.018(2) 0.022(3) 0.027(2) 0.0036(19) -0.0016(17) -0.0095(18)
C00R 0.014(2) 0.021(3) 0.042(3) 0.003(2) 0.0027(18) 0.0000(18)
C00S 0.028(2) 0.021(3) 0.026(2) 0.0020(19) 0.0035(18) -0.004(2)
C00T 0.0099(19) 0.019(2) 0.032(2) 0.0007(19) 0.0019(16) 0.0001(18)
C00U 0.020(2) 0.028(3) 0.025(2) 0.002(2) 0.0067(17) -0.003(2)
C00V 0.016(2) 0.024(3) 0.040(3) -0.002(2) 0.0022(18) -0.0039(19)
C00W 0.020(2) 0.028(3) 0.022(2) 0.001(2) -0.0019(17) -0.004(2)
C00X 0.015(2) 0.018(2) 0.030(2) -0.0008(19) 0.0059(17) -0.0018(18)
C00Y 0.013(2) 0.022(3) 0.041(3) 0.007(2) 0.0047(18) 0.0039(18)
C00Z 0.021(2) 0.022(3) 0.029(2) 0.002(2) 0.0050(17) -0.0030(19)
C010 0.019(2) 0.019(3) 0.032(3) 0.0003(19) 0.0001(18) -0.0018(19)
C011 0.022(2) 0.019(3) 0.036(3) 0.003(2) 0.0074(19) -0.0030(19)
C012 0.024(2) 0.026(3) 0.030(3) 0.004(2) 0.0027(18) -0.008(2)
C013 0.019(2) 0.027(3) 0.027(2) 0.003(2) -0.0026(17) -0.0047(19)
C014 0.019(2) 0.024(3) 0.028(2) 0.003(2) 0.0050(17) -0.0046(19)
C015 0.0123(19) 0.024(3) 0.026(2) 0.0004(19) -0.0003(16) -0.0011(18)
C016 0.024(2) 0.030(3) 0.026(2) 0.005(2) 0.0052(18) 0.001(2)
C017 0.026(2) 0.028(3) 0.031(3) 0.002(2) 0.0007(19) -0.004(2)
C018 0.020(2) 0.026(3) 0.026(2) 0.000(2) -0.0026(17) -0.0086(19)
C019 0.016(2) 0.026(3) 0.026(2) 0.002(2) -0.0012(17) 0.0018(19)
C01A 0.021(2) 0.020(2) 0.027(2) 0.0031(19) 0.0061(17) 0.0009(18)
C01B 0.027(2) 0.020(3) 0.026(2) 0.0008(19) 0.0041(18) 0.000(2)
C01C 0.025(2) 0.034(3) 0.028(3) 0.002(2) 0.0009(18) -0.007(2)
C01D 0.015(2) 0.026(3) 0.035(3) 0.001(2) -0.0001(18) 0.003(2)
C01E 0.019(2) 0.019(2) 0.029(2) 0.0008(19) 0.0035(17) 0.0025(18)
C01F 0.013(2) 0.027(3) 0.026(2) 0.001(2) -0.0013(16) -0.0013(18)
C01G 0.022(2) 0.023(3) 0.026(2) 0.0018(19) 0.0053(17) -0.0020(19)
C01H 0.023(2) 0.034(3) 0.022(2) 0.002(2) 0.0044(17) -0.005(2)
C01I 0.015(2) 0.025(3) 0.034(3) 0.002(2) -0.0003(17) 0.0078(19)
C01J 0.018(2) 0.032(3) 0.035(3) 0.006(2) 0.0064(18) 0.004(2)
C01K 0.024(2) 0.024(3) 0.025(2) 0.002(2) 0.0037(17) -0.001(2)
C01L 0.016(2) 0.024(3) 0.029(2) 0.004(2) -0.0023(17) -0.0014(19)
C01M 0.021(2) 0.025(3) 0.027(2) 0.004(2) 0.0045(18) -0.003(2)
C01N 0.021(2) 0.030(3) 0.030(3) 0.009(2) -0.0051(18) -0.003(2)
C01O 0.027(2) 0.032(3) 0.029(3) -0.003(2) 0.0059(19) -0.009(2)
C01P 0.020(2) 0.033(3) 0.027(2) 0.002(2) -0.0032(17) 0.004(2)
C01Q 0.020(2) 0.026(3) 0.030(3) 0.003(2) -0.0020(18) -0.0090(19)
C01R 0.025(2) 0.023(3) 0.031(3) 0.001(2) -0.0020(18) 0.000(2)
C01S 0.021(2) 0.025(3) 0.028(2) 0.000(2) 0.0067(17) 0.0037(19)
C01T 0.021(2) 0.022(3) 0.028(2) 0.003(2) 0.0055(18) 0.0001(19)
C01U 0.024(2) 0.025(3) 0.028(3) -0.002(2) 0.0066(18) -0.002(2)
C01V 0.021(2) 0.020(3) 0.033(3) -0.002(2) 0.0006(18) -0.0033(19)
C01W 0.022(2) 0.029(3) 0.029(2) 0.005(2) -0.0006(18) -0.002(2)
C01X 0.027(2) 0.026(3) 0.030(3) -0.002(2) 0.0021(19) -0.007(2)
C01Y 0.019(2) 0.033(3) 0.028(2) 0.000(2) -0.0012(18) -0.002(2)
C01Z 0.021(2) 0.032(3) 0.031(3) -0.001(2) 0.0039(18) 0.001(2)
C020 0.023(2) 0.036(3) 0.028(3) -0.003(2) 0.0034(18) -0.004(2)
C021 0.029(2) 0.029(3) 0.027(2) 0.001(2) 0.0020(19) -0.004(2)
C022 0.022(2) 0.034(3) 0.035(3) 0.007(2) 0.0004(19) -0.008(2)
C023 0.028(2) 0.032(3) 0.027(3) -0.004(2) 0.0018(19) 0.005(2)
C024 0.021(2) 0.033(3) 0.028(2) 0.001(2) 0.0017(18) -0.005(2)
C025 0.022(2) 0.029(3) 0.033(3) 0.004(2) 0.0028(18) 0.001(2)
C026 0.024(2) 0.022(3) 0.029(2) 0.002(2) 0.0023(18) -0.002(2)
C027 0.025(2) 0.029(3) 0.031(3) -0.001(2) 0.0061(19) 0.002(2)
C028 0.028(2) 0.036(3) 0.029(3) 0.003(2) 0.0076(19) 0.000(2)
C029 0.031(2) 0.022(3) 0.030(3) 0.005(2) 0.0092(19) -0.003(2)
C02A 0.023(2) 0.038(3) 0.027(2) 0.001(2) 0.0027(18) -0.005(2)
C02B 0.030(2) 0.035(3) 0.025(2) 0.008(2) -0.0010(19) -0.006(2)
C02C 0.021(2) 0.027(3) 0.032(3) 0.004(2) -0.0016(18) 0.000(2)
C02D 0.030(2) 0.034(3) 0.028(3) -0.006(2) 0.0030(19) -0.006(2)
C02E 0.028(2) 0.028(3) 0.029(3) -0.004(2) 0.0029(18) 0.003(2)
C02F 0.020(2) 0.038(3) 0.039(3) 0.007(2) 0.0056(19) 0.002(2)
C02G 0.024(2) 0.033(3) 0.028(2) 0.002(2) 0.0018(18) 0.000(2)
C02H 0.029(2) 0.039(3) 0.023(2) 0.003(2) 0.0031(19) -0.012(2)
C02I 0.016(2) 0.042(3) 0.031(3) -0.002(2) 0.0037(18) 0.001(2)
C02J 0.026(2) 0.026(3) 0.033(3) -0.005(2) 0.0008(19) 0.001(2)
C02K 0.024(2) 0.053(4) 0.037(3) 0.001(3) -0.002(2) -0.008(2)
C02L 0.031(3) 0.044(3) 0.035(3) -0.004(2) 0.005(2) -0.006(2)

loop_
_atom_type_symbol
_atom_type_description
_atom_type_scat_dispersion_real
_atom_type_scat_dispersion_imag
_atom_type_scat_source
C C 0.0181 0.0091 'International Tables Vol C Tables 4.2.6.8 and 6.1.1.4'
H H 0.0000 0.0000 'International Tables Vol C Tables 4.2.6.8 and 6.1.1.4'
S S 0.3331 0.5567 'International Tables Vol C Tables 4.2.6.8 and 6.1.1.4'

loop_
_geom_angle_atom_site_label_1
_geom_angle_atom_site_label_2
_geom_angle_atom_site_label_3
_geom_angle
_geom_angle_site_symmetry_1
_geom_angle_site_symmetry_3
_geom_angle_publ_flag
C00G S001 C00A 101.2(2) . . ?
C006 S002 C00H 101.7(2) . . ?
C01M S003 C01T 100.8(2) . . ?
C007 C004 C005 128.7(4) . . ?
C00T C004 C005 109.4(4) . . ?
C00T C004 C007 121.9(4) . . ?
C004 C005 C00H 104.3(4) . . ?
C00M C005 C004 130.9(4) . . ?
C00M C005 C00H 124.8(4) . . ?
C009 C006 S002 124.6(3) . . ?
C00P C006 S002 126.0(3) . . ?
C00P C006 C009 109.4(4) . . ?
C004 C007 H007 120.7 . . ?
C01D C007 C004 118.6(4) . . ?
C01D C007 H007 120.7 . . ?
C00R C008 C00K 118.4(4) . . ?
C00R C008 C01D 120.9(4) . . ?
C01D C008 C00K 120.7(4) . . ?
C00X C009 C006 105.9(4) . . ?
C01V C009 C006 135.9(4) . . ?
C01V C009 C00X 118.2(4) . . ?
C015 C00A S001 122.5(3) . . ?
C01L C00A S001 126.4(3) . . ?
C01L C00A C015 111.2(4) . . ?
C01A C00B C00S 131.7(4) . . ?
C01H C00B C00S 108.9(4) . . ?
C01H C00B C01A 119.5(4) . . ?
C00E C00C C00F 105.6(4) . . ?
C010 C00C C00E 118.3(4) . . ?
C010 C00C C00F 136.2(4) . . ?
C00E C00D C00G 105.6(4) . . ?
C01P C00D C00E 118.6(4) . . ?
C01P C00D C00G 135.8(4) . . ?
C00D C00E C00C 111.3(4) . . ?
C013 C00E C00C 123.9(4) . . ?
C013 C00E C00D 124.8(4) . . ?
C00G C00F C00C 108.4(3) . . ?
C00G C00F C01F 123.8(4) . . ?
C01F C00F C00C 127.8(4) . . ?
C00D C00G S001 124.6(3) . . ?
C00F C00G S001 126.3(3) . . ?
C00F C00G C00D 109.2(4) . . ?
C005 C00H S002 122.3(3) . . ?
C00O C00H S002 126.9(3) . . ?
C00O C00H C005 110.8(4) . . ?
C00X C00I C00P 106.7(4) . . ?
C01X C00I C00P 135.5(4) . . ?
C01X C00I C00X 117.7(4) . . ?
C00X C00J C011 115.8(4) . . ?
C00X C00J C029 116.1(4) . . ?
C011 C00J C029 128.0(4) . . ?
C008 C00K C00T 117.0(4) . . ?
C01I C00K C008 117.5(4) . . ?
C01I C00K C00T 125.5(4) . . ?
C01H C00L C01T 104.5(4) . . ?
C01S C00L C01H 130.2(4) . . ?
C01S C00L C01T 125.2(4) . . ?
C005 C00M H00M 119.3 . . ?
C005 C00M C00P 121.4(4) . . ?
C00P C00M H00M 119.3 . . ?
C00Q C00N C01L 132.8(4) . . ?
C00W C00N C00Q 118.5(4) . . ?
C00W C00N C01L 108.6(4) . . ?
C00H C00O C00T 107.1(4) . . ?
C00H C00O C01E 123.1(4) . . ?
C00T C00O C01E 129.7(4) . . ?
C006 C00P C00I 107.5(4) . . ?
C006 C00P C00M 123.5(4) . . ?
C00M C00P C00I 129.0(4) . . ?
C00N C00Q C018 117.6(4) . . ?
C01Q C00Q C00N 124.9(4) . . ?
C01Q C00Q C018 117.5(4) . . ?
C008 C00R H00R 118.9 . . ?
C00Y C00R C008 122.1(4) . . ?
C00Y C00R H00R 118.9 . . ?
C00B C00S C02J 129.5(4) . . ?
C01T C00S C00B 106.0(4) . . ?
C01T C00S C02J 124.4(4) . . ?
C004 C00T C00K 119.8(4) . . ?
C004 C00T C00O 108.3(4) . . ?
C00K C00T C00O 131.8(4) . . ?
C014 C00U C01G 106.3(4) . . ?
C020 C00U C014 118.7(4) . . ?
C020 C00U C01G 135.0(4) . . ?
C011 C00V H00V 118.3 . . ?
C011 C00V C01V 123.4(4) . . ?
C01V C00V H00V 118.3 . . ?
C00N C00W C015 108.7(4) . . ?
C019 C00W C00N 122.9(4) . . ?
C019 C00W C015 128.4(4) . . ?
C009 C00X C00I 110.5(4) . . ?
C00J C00X C009 124.5(4) . . ?
C00J C00X C00I 124.9(4) . . ?
C00R C00Y H00Y 120.1 . . ?
C00R C00Y C01J 119.7(4) . . ?
C01J C00Y H00Y 120.1 . . ?
C025 C00Z C01A 118.9(4) . . ?
C025 C00Z C027 119.9(4) . . ?
C027 C00Z C01A 121.2(4) . . ?
C00C C010 H010 120.6 . . ?
C00C C010 C01N 118.7(4) . . ?
C01N C010 H010 120.7 . . ?
C00J C011 H011 119.9 . . ?
C00V C011 C00J 120.2(4) . . ?
C00V C011 H011 119.9 . . ?
C014 C012 C01C 115.7(4) . . ?
C014 C012 C022 115.8(4) . . ?
C01C C012 C022 128.5(4) . . ?
C00E C013 C01W 116.5(4) . . ?
C00E C013 C024 115.2(4) . . ?
C01W C013 C024 128.3(4) . . ?
C00U C014 C016 111.4(4) . . ?
C012 C014 C00U 124.8(4) . . ?
C012 C014 C016 123.8(4) . . ?
C00W C015 C00A 104.9(4) . . ?
C01F C015 C00A 125.1(4) . . ?
C01F C015 C00W 130.0(4) . . ?
C014 C016 C01M 104.9(4) . . ?
C028 C016 C014 119.4(4) . . ?
C028 C016 C01M 135.7(4) . . ?
C025 C017 H017 120.1 . . ?
C025 C017 C02D 119.8(4) . . ?
C02D C017 H017 120.1 . . ?
C01Y C018 C00Q 120.8(4) . . ?
C02A C018 C00Q 118.4(4) . . ?
C02A C018 C01Y 120.8(4) . . ?
C00W C019 H019 120.5 . . ?
C01Y C019 C00W 118.9(4) . . ?
C01Y C019 H019 120.5 . . ?
C00Z C01A C00B 117.2(4) . . ?
C01Z C01A C00B 124.7(4) . . ?
C01Z C01A C00Z 118.1(4) . . ?
H01A C01B H01B 107.8 . . ?
C01K C01B H01A 109.0 . . ?
C01K C01B H01B 109.0 . . ?
C01R C01B H01A 109.0 . . ?
C01R C01B H01B 109.0 . . ?
C01R C01B C01K 112.8(4) . . ?
C012 C01C H01O 119.9 . . ?
C01O C01C C012 120.2(4) . . ?
C01O C01C H01O 119.9 . . ?
C007 C01D C008 121.9(4) . . ?
C007 C01D H01D 119.0 . . ?
C008 C01D H01D 119.0 . . ?
C00O C01E H01C 108.9 . . ?
C00O C01E H01E 108.9 . . ?
C00O C01E C01K 113.4(4) . . ?
H01C C01E H01E 107.7 . . ?
C01K C01E H01C 108.9 . . ?
C01K C01E H01E 108.9 . . ?
C00F C01F H01F 119.5 . . ?
C015 C01F C00F 121.1(4) . . ?
C015 C01F H01F 119.5 . . ?
C01M C01G C00U 107.8(4) . . ?
C01M C01G C01S 124.0(4) . . ?
C01S C01G C00U 128.2(4) . . ?
C00B C01H C00L 108.7(4) . . ?
C00B C01H C01U 122.2(4) . . ?
C01U C01H C00L 129.1(4) . . ?
C00K C01I H01I 119.0 . . ?
C01J C01I C00K 122.1(4) . . ?
C01J C01I H01I 119.0 . . ?
C00Y C01J H01J 120.0 . . ?
C01I C01J C00Y 120.1(4) . . ?
C01I C01J H01J 120.0 . . ?
C01B C01K C01E 113.4(4) . . ?
C01B C01K H01G 108.9 . . ?
C01B C01K H01H 108.9 . . ?
C01E C01K H01G 108.9 . . ?
C01E C01K H01H 108.9 . . ?
H01G C01K H01H 107.7 . . ?
C00A C01L C00N 106.6(4) . . ?
C00A C01L C026 124.4(4) . . ?
C00N C01L C026 129.0(4) . . ?
C016 C01M S003 124.0(3) . . ?
C01G C01M S003 126.5(3) . . ?
C01G C01M C016 109.5(4) . . ?
C010 C01N H01N 118.5 . . ?
C01W C01N C010 123.1(4) . . ?
C01W C01N H01N 118.5 . . ?
C01C C01O H01R 118.7 . . ?
C01C C01O C020 122.6(4) . . ?
C020 C01O H01R 118.7 . . ?
C00D C01P H01P 121.1 . . ?
C00D C01P C02I 117.9(4) . . ?
C02I C01P H01P 121.1 . . ?
C00Q C01Q H01Q 119.0 . . ?
C02B C01Q C00Q 122.0(4) . . ?
C02B C01Q H01Q 119.0 . . ?
C01B C01R H01K 109.5 . . ?
C01B C01R H01L 109.5 . . ?
C01B C01R H01M 109.5 . . ?
H01K C01R H01L 109.5 . . ?
H01K C01R H01M 109.5 . . ?
H01L C01R H01M 109.5 . . ?
C00L C01S C01G 120.8(4) . . ?
C00L C01S H01S 119.6 . . ?
C01G C01S H01S 119.6 . . ?
C00L C01T S003 122.7(3) . . ?
C00S C01T S003 125.4(4) . . ?
C00S C01T C00L 111.9(4) . . ?
C01H C01U H01U 120.5 . . ?
C027 C01U C01H 119.0(4) . . ?
C027 C01U H01U 120.5 . . ?
C009 C01V C00V 117.8(4) . . ?
C009 C01V H01V 121.1 . . ?
C00V C01V H01V 121.1 . . ?
C013 C01W H01W 120.2 . . ?
C01N C01W C013 119.6(4) . . ?
C01N C01W H01W 120.2 . . ?
C00I C01X H01X 120.6 . . ?
C00I C01X C021 118.8(4) . . ?
C021 C01X H01X 120.6 . . ?
C018 C01Y H01Y 119.4 . . ?
C019 C01Y C018 121.3(4) . . ?
C019 C01Y H01Y 119.4 . . ?
C01A C01Z H01Z 119.4 . . ?
C02D C01Z C01A 121.1(4) . . ?
C02D C01Z H01Z 119.4 . . ?
C00U C020 C01O 118.0(4) . . ?
C00U C020 H020 121.0 . . ?
C01O C020 H020 121.0 . . ?
C01X C021 H021 118.6 . . ?
C029 C021 C01X 122.7(4) . . ?
C029 C021 H021 118.6 . . ?
C012 C022 H022 119.9 . . ?
C02F C022 C012 120.2(4) . . ?
C02F C022 H022 119.9 . . ?
H02N C023 H02O 107.8 . . ?
C02E C023 H02N 109.1 . . ?
C02E C023 H02O 109.1 . . ?
C02E C023 C02L 112.6(4) . . ?
C02L C023 H02N 109.1 . . ?
C02L C023 H02O 109.1 . . ?
C013 C024 H024 119.8 . . ?
C02I C024 C013 120.4(4) . . ?
C02I C024 H024 119.8 . . ?
C00Z C025 H025 119.4 . . ?
C017 C025 C00Z 121.2(4) . . ?
C017 C025 H025 119.4 . . ?
C01L C026 H02A 108.7 . . ?
C01L C026 H02B 108.7 . . ?
C01L C026 C02C 114.3(4) . . ?
H02A C026 H02B 107.6 . . ?
C02C C026 H02A 108.7 . . ?
C02C C026 H02B 108.7 . . ?
C00Z C027 H027 119.6 . . ?
C01U C027 C00Z 120.9(4) . . ?
C01U C027 H027 119.6 . . ?
C016 C028 H028 121.0 . . ?
C016 C028 C02F 118.0(5) . . ?
C02F C028 H028 121.0 . . ?
C00J C029 H029 120.1 . . ?
C021 C029 C00J 119.7(4) . . ?
C021 C029 H029 120.1 . . ?
C018 C02A H02C 118.9 . . ?
C02H C02A C018 122.3(4) . . ?
C02H C02A H02C 118.9 . . ?
C01Q C02B H02D 119.9 . . ?
C01Q C02B C02H 120.1(4) . . ?
C02H C02B H02D 119.9 . . ?
C026 C02C H02E 108.7 . . ?
C026 C02C H02F 108.7 . . ?
H02E C02C H02F 107.6 . . ?
C02G C02C C026 114.4(4) . . ?
C02G C02C H02E 108.7 . . ?
C02G C02C H02F 108.7 . . ?
C017 C02D H02P 119.6 . . ?
C01Z C02D C017 120.8(4) . . ?
C01Z C02D H02P 119.6 . . ?
C023 C02E H02Q 108.8 . . ?
C023 C02E H02R 108.8 . . ?
C023 C02E C02J 113.8(4) . . ?
H02Q C02E H02R 107.7 . . ?
C02J C02E H02Q 108.8 . . ?
C02J C02E H02R 108.8 . . ?
C022 C02F C028 122.9(4) . . ?
C022 C02F H02S 118.6 . . ?
C028 C02F H02S 118.6 . . ?
C02C C02G H02G 109.2 . . ?
C02C C02G H02H 109.2 . . ?
C02C C02G C02K 112.0(4) . . ?
H02G C02G H02H 107.9 . . ?
C02K C02G H02G 109.2 . . ?
C02K C02G H02H 109.2 . . ?
C02A C02H C02B 119.6(4) . . ?
C02A C02H H02I 120.2 . . ?
C02B C02H H02I 120.2 . . ?
C01P C02I H02J 118.5 . . ?
C024 C02I C01P 123.1(4) . . ?
C024 C02I H02J 118.5 . . ?
C00S C02J C02E 114.2(4) . . ?
C00S C02J H02T 108.7 . . ?
C00S C02J H02U 108.7 . . ?
C02E C02J H02T 108.7 . . ?
C02E C02J H02U 108.7 . . ?
H02T C02J H02U 107.6 . . ?
C02G C02K H02K 109.5 . . ?
C02G C02K H02L 109.5 . . ?
C02G C02K H02M 109.5 . . ?
H02K C02K H02L 109.5 . . ?
H02K C02K H02M 109.5 . . ?
H02L C02K H02M 109.5 . . ?
C023 C02L H02V 109.5 . . ?
C023 C02L H02W 109.5 . . ?
C023 C02L H02X 109.5 . . ?
H02V C02L H02W 109.5 . . ?
H02V C02L H02X 109.5 . . ?
H02W C02L H02X 109.5 . . ?

loop_
_geom_bond_atom_site_label_1
_geom_bond_atom_site_label_2
_geom_bond_distance
_geom_bond_site_symmetry_2
_geom_bond_publ_flag
S001 C00A 1.746(4) . ?
S001 C00G 1.712(4) . ?
S002 C006 1.707(4) . ?
S002 C00H 1.734(5) . ?
S003 C01M 1.714(5) . ?
S003 C01T 1.751(4) . ?
C004 C005 1.442(6) . ?
C004 C007 1.422(6) . ?
C004 C00T 1.400(6) . ?
C005 C00H 1.474(6) . ?
C005 C00M 1.357(6) . ?
C006 C009 1.462(6) . ?
C006 C00P 1.401(6) . ?
C007 H007 0.9500 . ?
C007 C01D 1.359(6) . ?
C008 C00K 1.435(6) . ?
C008 C00R 1.413(6) . ?
C008 C01D 1.417(6) . ?
C009 C00X 1.413(6) . ?
C009 C01V 1.394(6) . ?
C00A C015 1.467(6) . ?
C00A C01L 1.375(6) . ?
C00B C00S 1.471(6) . ?
C00B C01A 1.438(6) . ?
C00B C01H 1.406(6) . ?
C00C C00E 1.420(6) . ?
C00C C00F 1.478(6) . ?
C00C C010 1.365(6) . ?
C00D C00E 1.414(6) . ?
C00D C00G 1.470(6) . ?
C00D C01P 1.382(6) . ?
C00E C013 1.397(6) . ?
C00F C00G 1.390(6) . ?
C00F C01F 1.427(6) . ?
C00H C00O 1.368(6) . ?
C00I C00P 1.465(6) . ?
C00I C00X 1.417(6) . ?
C00I C01X 1.371(6) . ?
C00J C00X 1.392(6) . ?
C00J C011 1.426(6) . ?
C00J C029 1.428(6) . ?
C00K C00T 1.442(6) . ?
C00K C01I 1.414(6) . ?
C00L C01H 1.451(6) . ?
C00L C01S 1.355(6) . ?
C00L C01T 1.463(6) . ?
C00M H00M 0.9500 . ?
C00M C00P 1.419(6) . ?
C00N C00Q 1.438(6) . ?
C00N C00W 1.414(6) . ?
C00N C01L 1.465(6) . ?
C00O C00T 1.459(6) . ?
C00O C01E 1.510(6) . ?
C00Q C018 1.440(6) . ?
C00Q C01Q 1.413(6) . ?
C00R H00R 0.9500 . ?
C00R C00Y 1.362(6) . ?
C00S C01T 1.372(6) . ?
C00S C02J 1.497(6) . ?
C00U C014 1.411(6) . ?
C00U C01G 1.476(6) . ?
C00U C020 1.373(6) . ?
C00V H00V 0.9500 . ?
C00V C011 1.363(6) . ?
C00V C01V 1.415(6) . ?
C00W C015 1.447(6) . ?
C00W C019 1.407(6) . ?
C00Y H00Y 0.9500 . ?
C00Y C01J 1.399(7) . ?
C00Z C01A 1.428(6) . ?
C00Z C025 1.422(6) . ?
C00Z C027 1.427(6) . ?
C010 H010 0.9500 . ?
C010 C01N 1.416(6) . ?
C011 H011 0.9500 . ?
C012 C014 1.396(6) . ?
C012 C01C 1.425(7) . ?
C012 C022 1.426(6) . ?
C013 C01W 1.416(6) . ?
C013 C024 1.428(6) . ?
C014 C016 1.414(6) . ?
C015 C01F 1.355(6) . ?
C016 C01M 1.483(6) . ?
C016 C028 1.366(6) . ?
C017 H017 0.9500 . ?
C017 C025 1.367(6) . ?
C017 C02D 1.396(7) . ?
C018 C01Y 1.420(6) . ?
C018 C02A 1.413(6) . ?
C019 H019 0.9500 . ?
C019 C01Y 1.362(6) . ?
C01A C01Z 1.413(6) . ?
C01B H01A 0.9900 . ?
C01B H01B 0.9900 . ?
C01B C01K 1.523(6) . ?
C01B C01R 1.515(6) . ?
C01C H01O 0.9500 . ?
C01C C01O 1.377(6) . ?
C01D H01D 0.9500 . ?
C01E H01C 0.9900 . ?
C01E H01E 0.9900 . ?
C01E C01K 1.533(6) . ?
C01F H01F 0.9500 . ?
C01G C01M 1.388(6) . ?
C01G C01S 1.431(6) . ?
C01H C01U 1.413(6) . ?
C01I H01I 0.9500 . ?
C01I C01J 1.371(6) . ?
C01J H01J 0.9500 . ?
C01K H01G 0.9900 . ?
C01K H01H 0.9900 . ?
C01L C026 1.509(6) . ?
C01N H01N 0.9500 . ?
C01N C01W 1.374(6) . ?
C01O H01R 0.9500 . ?
C01O C020 1.434(6) . ?
C01P H01P 0.9500 . ?
C01P C02I 1.416(6) . ?
C01Q H01Q 0.9500 . ?
C01Q C02B 1.380(6) . ?
C01R H01K 0.9800 . ?
C01R H01L 0.9800 . ?
C01R H01M 0.9800 . ?
C01S H01S 0.9500 . ?
C01U H01U 0.9500 . ?
C01U C027 1.366(6) . ?
C01V H01V 0.9500 . ?
C01W H01W 0.9500 . ?
C01X H01X 0.9500 . ?
C01X C021 1.433(6) . ?
C01Y H01Y 0.9500 . ?
C01Z H01Z 0.9500 . ?
C01Z C02D 1.377(6) . ?
C020 H020 0.9500 . ?
C021 H021 0.9500 . ?
C021 C029 1.368(6) . ?
C022 H022 0.9500 . ?
C022 C02F 1.377(7) . ?
C023 H02N 0.9900 . ?
C023 H02O 0.9900 . ?
C023 C02E 1.524(6) . ?
C023 C02L 1.529(6) . ?
C024 H024 0.9500 . ?
C024 C02I 1.378(7) . ?
C025 H025 0.9500 . ?
C026 H02A 0.9900 . ?
C026 H02B 0.9900 . ?
C026 C02C 1.544(6) . ?
C027 H027 0.9500 . ?
C028 H028 0.9500 . ?
C028 C02F 1.416(6) . ?
C029 H029 0.9500 . ?
C02A H02C 0.9500 . ?
C02A C02H 1.366(7) . ?
C02B H02D 0.9500 . ?
C02B C02H 1.397(7) . ?
C02C H02E 0.9900 . ?
C02C H02F 0.9900 . ?
C02C C02G 1.516(6) . ?
C02D H02P 0.9500 . ?
C02E H02Q 0.9900 . ?
C02E H02R 0.9900 . ?
C02E C02J 1.543(6) . ?
C02F H02S 0.9500 . ?
C02G H02G 0.9900 . ?
C02G H02H 0.9900 . ?
C02G C02K 1.537(6) . ?
C02H H02I 0.9500 . ?
C02I H02J 0.9500 . ?
C02J H02T 0.9900 . ?
C02J H02U 0.9900 . ?
C02K H02K 0.9800 . ?
C02K H02L 0.9800 . ?
C02K H02M 0.9800 . ?
C02L H02V 0.9800 . ?
C02L H02W 0.9800 . ?
C02L H02X 0.9800 . ?
